data_4505614
loop_
_publ_author_name
'Thu\'ery, Pierre'

_publ_section_title
;
 Lanthanide Ion Complexes with 2-, 3-, or 4-Sulfobenzoate and
 Cucurbit[6]uril
;
_journal_issue 3
_journal_name_full 'Crystal Growth &amp; Design'
_journal_page_first 1632
_journal_paper_doi 10.1021/cg2016808
_journal_volume 12
_journal_year 2012
_chemical_formula_sum 'C57 H93.5 N25 Nd1.5 O51.5 S3'
_chemical_formula_weight 2265.61
_space_group_IT_number 2
_symmetry_cell_setting triclinic
_symmetry_space_group_name_Hall '-P 1'
_symmetry_space_group_name_H-M 'P -1'
_atom_sites_solution_hydrogens geom
_atom_sites_solution_primary direct
_atom_sites_solution_secondary difmap
_audit_creation_method SHELXL-97
_cell_angle_alpha 96.914(3)
_cell_angle_beta 110.422(3)
_cell_angle_gamma 106.722(4)
_cell_formula_units_Z 2
_cell_length_a 15.7142(9)
_cell_length_b 16.0724(7)
_cell_length_c 19.3805(8)
_cell_measurement_reflns_used 210976
_cell_measurement_temperature 150(2)
_cell_measurement_theta_max 25.68
_cell_measurement_theta_min 2.14
_cell_volume 4258.2(4)
_computing_cell_refinement 'HKL2000 (Otwinowski & Minor, 1997)'
_computing_data_collection 'COLLECT (Nonius, 1998)'
_computing_data_reduction 'HKL2000 (Otwinowski & Minor, 1997)'
_computing_molecular_graphics 'SHELXTL (Sheldrick, 2008)'
_computing_publication_material 'SHELXTL (Sheldrick, 2008); PLATON (Spek, 2003)'
_computing_structure_refinement 'SHELXL-97 (Sheldrick, 2008)'
_computing_structure_solution 'SHELXS-97 (Sheldrick, 2008)'
_diffrn_ambient_temperature 150(2)
_diffrn_measured_fraction_theta_full 0.996
_diffrn_measured_fraction_theta_max 0.996
_diffrn_measurement_device_type 'Nonius Kappa-CCD area-detector diffractometer'
_diffrn_measurement_method 'two \f and eleven \w scans with 2\% steps (776 frames)'
_diffrn_radiation_monochromator graphite
_diffrn_radiation_source 'fine-focus sealed tube'
_diffrn_radiation_type MoK\a
_diffrn_radiation_wavelength 0.71073
_diffrn_reflns_av_R_equivalents 0.0655
_diffrn_reflns_av_sigmaI/netI 0.0703
_diffrn_reflns_limit_h_max 19
_diffrn_reflns_limit_h_min -19
_diffrn_reflns_limit_k_max 19
_diffrn_reflns_limit_k_min -19
_diffrn_reflns_limit_l_max 23
_diffrn_reflns_limit_l_min -23
_diffrn_reflns_number 210976
_diffrn_reflns_theta_full 25.68
_diffrn_reflns_theta_max 25.68
_diffrn_reflns_theta_min 2.14
_diffrn_standards_decay_% 0
_diffrn_standards_interval_time 0
_diffrn_standards_number 0
_exptl_absorpt_coefficient_mu 1.105
_exptl_absorpt_correction_T_max 0.857
_exptl_absorpt_correction_T_min 0.688
_exptl_absorpt_correction_type multi-scan
_exptl_absorpt_process_details 'SCALEPACK (Otwinowski & Minor, 1997)'
_exptl_crystal_colour colourless
_exptl_crystal_density_diffrn 1.767
_exptl_crystal_density_method 'not measured'
_exptl_crystal_description parallelepiped
_exptl_crystal_F_000 2321
_exptl_crystal_size_max 0.18
_exptl_crystal_size_mid 0.14
_exptl_crystal_size_min 0.14
_refine_diff_density_max 2.730
_refine_diff_density_min -1.633
_refine_diff_density_rms 0.170
_refine_ls_extinction_method none
_refine_ls_goodness_of_fit_ref 1.081
_refine_ls_hydrogen_treatment constr
_refine_ls_matrix_type full
_refine_ls_number_parameters 1297
_refine_ls_number_reflns 16115
_refine_ls_number_restraints 144
_refine_ls_restrained_S_all 1.110
_refine_ls_R_factor_all 0.0885
_refine_ls_R_factor_gt 0.0782
_refine_ls_shift/su_max 0.001
_refine_ls_shift/su_mean 0.000
_refine_ls_structure_factor_coef Fsqd
_refine_ls_weighting_details 'calc w=1/[\s^2^(Fo^2^)+(0.1206P)^2^+19.4179P] where P=(Fo^2^+2Fc^2^)/3'
_refine_ls_weighting_scheme calc
_refine_ls_wR_factor_gt 0.2217
_refine_ls_wR_factor_ref 0.2290
_reflns_number_gt 14094
_reflns_number_total 16115
_reflns_threshold_expression >2sigma(I)
_cod_data_source_file cg2016808_si_002.cif
_cod_data_source_block 13
_cod_original_formula_sum 'C57 H93.50 N25 Nd1.50 O51.50 S3'
_cod_database_code 4505614

loop_
_symmetry_equiv_pos_as_xyz
'x, y, z'
'-x, -y, -z'

loop_
_atom_site_label
_atom_site_type_symbol
_atom_site_fract_x
_atom_site_fract_y
_atom_site_fract_z
_atom_site_U_iso_or_equiv
_atom_site_adp_type
_atom_site_occupancy
_atom_site_symmetry_multiplicity
_atom_site_calc_flag
_atom_site_refinement_flags
Nd1 Nd 0.00505(2) 0.27990(2) 0.459665(19) 0.03031(13) Uani 1 1 d .
Nd2 Nd -0.52664(6) 0.06792(6) 0.02705(5) 0.0452(2) Uani 0.50 1 d P
S1 S 0.3489(2) 0.3312(2) 0.94907(12) 0.0681(7) Uani 1 1 d .
S2 S 0.0430(2) 0.6770(2) 0.08815(14) 0.0673(7) Uani 1 1 d .
S3 S 0.67389(14) 0.00707(16) 0.60943(12) 0.0508(5) Uani 1 1 d .
O1 O 0.0358(3) 0.2780(3) 0.5938(3) 0.0366(10) Uani 1 1 d .
O2 O 0.1683(3) 0.3132(3) 0.5715(3) 0.0353(10) Uani 1 1 d .
O3 O 0.3510(9) 0.4138(7) 0.9813(6) 0.123(3) Uani 1 1 d U
O4 O 0.4388(7) 0.3230(8) 0.9600(5) 0.114(3) Uani 1 1 d U
O5 O 0.3005(8) 0.2639(6) 0.9717(5) 0.141(4) Uani 1 1 d U
O6 O 0.0999(3) 0.2521(3) 0.3838(3) 0.0341(10) Uani 1 1 d .
O7 O -0.1582(4) 0.0031(4) 0.0773(3) 0.0536(14) Uani 1 1 d .
O8 O 0.0190(3) 0.1350(3) 0.4768(2) 0.0286(9) Uani 1 1 d .
O9 O -0.2762(4) -0.1003(4) 0.1741(3) 0.0485(13) Uani 1 1 d .
O10 O -0.1498(3) 0.2098(3) 0.4757(3) 0.0335(10) Uani 1 1 d .
O11 O -0.4726(3) -0.0498(4) 0.2008(3) 0.0414(11) Uani 1 1 d .
O12 O -0.2220(3) 0.4053(3) 0.4348(3) 0.0400(11) Uani 1 1 d .
O13 O -0.5207(4) 0.1337(3) 0.1419(3) 0.0480(13) Uani 1 1 d .
O14 O -0.1213(3) 0.5061(3) 0.3373(3) 0.0435(12) Uani 1 1 d .
O15 O -0.4098(5) 0.2385(4) 0.0524(4) 0.074(2) Uani 1 1 d .
O16 O 0.0603(4) 0.4545(4) 0.3201(3) 0.0507(13) Uani 1 1 d .
O17 O -0.2270(5) 0.1794(5) 0.0278(3) 0.0617(16) Uani 1 1 d .
O18 O -0.0292(4) 0.4057(4) 0.5220(3) 0.0504(13) Uani 1 1 d .
O19 O -0.0921(3) 0.3421(3) 0.3653(3) 0.0420(11) Uani 1 1 d .
H19A H -0.0838 0.3892 0.3527 0.050 Uiso 1 1 d R
H19B H -0.1435 0.3087 0.3187 0.050 Uiso 1 1 d R
O20 O 0.1266(3) 0.4241(3) 0.4626(3) 0.0408(11) Uani 1 1 d .
H20A H 0.1582 0.4760 0.4933 0.049 Uiso 1 1 d R
H20B H 0.1139 0.4405 0.4221 0.049 Uiso 1 1 d R
O21 O -0.1071(3) 0.1619(4) 0.3403(3) 0.0452(12) Uani 1 1 d DU
O22 O -0.2536(6) 0.1507(11) 0.2797(7) 0.082(3) Uani 1 1 d DU
O23 O -0.1517(7) 0.1957(7) 0.2334(5) 0.113(2) Uani 1 1 d DU
O24 O -0.6629(7) 0.1216(10) -0.0042(8) 0.063(3) Uani 0.50 1 d PU
O25 O -0.6673(9) -0.0163(10) 0.0562(11) 0.090(6) Uani 0.50 1 d P
O26 O -0.3589(8) 0.0744(9) 0.1022(8) 0.072(4) Uani 1 1 d .
O27 O -0.5426(8) 0.1320(9) -0.0781(7) 0.060(3) Uani 0.50 1 d P
O28 O -0.5159(9) -0.0798(8) 0.0540(7) 0.058(3) Uani 0.50 1 d PU
O29 O -0.4189(10) 0.0336(10) -0.0381(7) 0.064(3) Uani 0.50 1 d P
O30 O 0.3207(6) 0.5091(5) 0.3391(4) 0.075(2) Uani 1 1 d .
O31 O 0.3229(6) 0.6260(5) 0.4167(4) 0.077(2) Uani 1 1 d .
H31 H 0.3652 0.6187 0.4570 0.093 Uiso 1 1 d R
O32 O 0.0075(11) 0.6093(10) 0.0226(7) 0.154(5) Uani 1 1 d U
O33 O 0.1081(9) 0.7566(9) 0.0784(7) 0.138(4) Uani 1 1 d U
O34 O -0.0214(8) 0.7044(9) 0.1100(5) 0.117(3) Uani 1 1 d U
O35 O 0.5199(5) 0.3090(5) 0.7531(4) 0.0667(17) Uani 1 1 d .
O36 O 0.6275(5) 0.3000(5) 0.8588(4) 0.0653(17) Uani 1 1 d .
H36 H 0.6191 0.3498 0.8769 0.078 Uiso 1 1 d R
O37 O 0.7169(5) 0.0555(5) 0.5638(4) 0.0680(18) Uani 1 1 d .
H37 H 0.7828 0.0705 0.5956 0.082 Uiso 0.50 1 d PR
O38 O 0.7382(4) -0.0259(5) 0.6643(4) 0.0594(16) Uani 1 1 d .
O39 O 0.5807(4) -0.0636(4) 0.5620(4) 0.0583(15) Uani 1 1 d .
O40 O -0.6422(4) 0.0988(3) -0.0317(3) 0.0374(12) Uani 0.50 1 d PU
O41 O -0.3972(5) 0.1284(5) -0.0492(4) 0.0732(19) Uani 0.50 1 d P
O42 O 0.9088(4) 0.1669(4) 0.6467(3) 0.0554(14) Uani 1 1 d .
O43 O 0.2758(7) 0.1942(6) 0.5444(5) 0.101(3) Uani 1 1 d .
O44 O 0.3262(9) 0.3975(10) 0.5208(8) 0.155(5) Uani 1 1 d U
O45 O 0.5825(7) 0.4230(6) 0.9231(6) 0.109(3) Uani 1 1 d U
O46 O 0.2116(9) 0.4354(9) 1.0353(7) 0.145(4) Uani 1 1 d U
O47 O 0.1209(14) 0.1899(14) 0.9882(11) 0.108(6) Uani 0.50 1 d PU
O48 O -0.2025(14) -0.0484(13) -0.0881(10) 0.101(5) Uani 0.50 1 d PU
O49 O 0.3677(8) 0.3693(9) 0.4043(7) 0.129(4) Uani 1 1 d .
O50 O 0.5306(13) 0.5990(14) 0.3568(11) 0.102(5) Uani 0.50 1 d PU
O51 O 0.4335(5) 0.5891(5) 0.5345(4) 0.077(2) Uani 1 1 d .
O52 O 0.0715(10) 0.9212(9) 0.1119(6) 0.059(3) Uani 0.50 1 d P
O53 O 0.5455(6) 0.5077(6) 0.7853(6) 0.099(3) Uani 1 1 d .
O54 O 0.6970(7) -0.2027(7) 0.6854(6) 0.109(3) Uani 1 1 d U
O55 O 0.5737(9) -0.2328(9) 0.5067(8) 0.140(4) Uani 1 1 d .
O56 O -0.3149(7) -0.2097(8) -0.1841(7) 0.126(4) Uani 1 1 d .
O57 O -0.2680(8) -0.3560(8) -0.1583(6) 0.115(3) Uani 1 1 d .
N1 N 0.0820(4) 0.2273(4) 0.2582(3) 0.0353(12) Uani 1 1 d .
N2 N 0.0770(4) 0.1141(4) 0.3144(3) 0.0326(12) Uani 1 1 d .
N3 N -0.0365(4) 0.0142(4) 0.1918(3) 0.0373(13) Uani 1 1 d .
N4 N -0.0146(5) 0.1236(5) 0.1340(3) 0.0443(14) Uani 1 1 d .
N5 N 0.0021(4) 0.0222(4) 0.3820(3) 0.0285(11) Uani 1 1 d .
N6 N -0.1107(4) 0.0022(4) 0.4285(3) 0.0288(11) Uani 1 1 d .
N7 N -0.2344(4) -0.0860(4) 0.3033(3) 0.0327(12) Uani 1 1 d .
N8 N -0.1197(4) -0.0720(4) 0.2579(3) 0.0337(12) Uani 1 1 d .
N9 N -0.2371(4) 0.0575(4) 0.4323(3) 0.0297(11) Uani 1 1 d .
N10 N -0.3170(4) 0.1519(4) 0.4206(3) 0.0308(11) Uani 1 1 d .
N11 N -0.4511(4) 0.0428(4) 0.3102(3) 0.0344(12) Uani 1 1 d .
N12 N -0.3667(4) -0.0470(4) 0.3193(3) 0.0352(12) Uani 1 1 d .
N13 N -0.3598(4) 0.2781(4) 0.3845(3) 0.0345(12) Uani 1 1 d .
N14 N -0.3566(4) 0.3904(4) 0.3279(3) 0.0349(12) Uani 1 1 d .
N15 N -0.4702(4) 0.2797(4) 0.2089(3) 0.0411(14) Uani 1 1 d .
N16 N -0.4858(4) 0.1704(4) 0.2690(3) 0.0354(12) Uani 1 1 d .
N17 N -0.2804(4) 0.4676(4) 0.2535(3) 0.0398(13) Uani 1 1 d .
N18 N -0.1662(4) 0.4846(4) 0.2081(4) 0.0402(13) Uani 1 1 d .
N19 N -0.2845(5) 0.3770(5) 0.0903(4) 0.0553(18) Uani 1 1 d .
N20 N -0.4001(5) 0.3603(4) 0.1339(3) 0.0428(14) Uani 1 1 d .
N21 N -0.0327(5) 0.4464(5) 0.1957(4) 0.0490(16) Uani 1 1 d .
N22 N 0.0505(5) 0.3569(4) 0.2179(4) 0.0434(14) Uani 1 1 d .
N23 N -0.0615(5) 0.2481(5) 0.0978(4) 0.0445(14) Uani 1 1 d .
N24 N -0.1540(5) 0.3323(5) 0.0816(4) 0.0534(17) Uani 1 1 d .
N25 N -0.1746(4) 0.1526(5) 0.2783(4) 0.0529(15) Uani 1 1 d DU
C1 C 0.1268(5) 0.2989(4) 0.6168(4) 0.0323(14) Uani 1 1 d .
C2 C 0.1836(5) 0.3028(4) 0.6976(4) 0.0319(13) Uani 1 1 d .
C3 C 0.2819(5) 0.3140(5) 0.7250(4) 0.0365(15) Uani 1 1 d .
H3 H 0.3136 0.3177 0.6923 0.044 Uiso 1 1 calc R
C4 C 0.3321(5) 0.3197(5) 0.8008(4) 0.0416(16) Uani 1 1 d .
H4 H 0.3975 0.3265 0.8192 0.050 Uiso 1 1 calc R
C5 C 0.2845(6) 0.3154(5) 0.8495(4) 0.0451(18) Uani 1 1 d .
C6 C 0.1870(6) 0.3033(5) 0.8237(4) 0.0450(17) Uani 1 1 d .
H6 H 0.1557 0.2989 0.8566 0.054 Uiso 1 1 calc R
C7 C 0.1370(5) 0.2978(5) 0.7478(4) 0.0380(15) Uani 1 1 d .
H7 H 0.0716 0.2906 0.7297 0.046 Uiso 1 1 calc R
C8 C 0.0869(4) 0.2022(5) 0.3245(4) 0.0333(14) Uani 1 1 d .
C9 C 0.0745(5) 0.1550(5) 0.2013(4) 0.0368(15) Uani 1 1 d .
H9 H 0.1318 0.1691 0.1892 0.044 Uiso 1 1 calc R
C10 C 0.0629(5) 0.0740(5) 0.2381(4) 0.0342(14) Uani 1 1 d .
H10 H 0.1102 0.0454 0.2383 0.041 Uiso 1 1 calc R
C11 C -0.0786(5) 0.0440(5) 0.1295(4) 0.0414(16) Uani 1 1 d .
C12 C 0.0910(4) 0.0684(4) 0.3744(4) 0.0316(13) Uani 1 1 d .
H12A H 0.1360 0.1116 0.4220 0.038 Uiso 1 1 calc R
H12B H 0.1204 0.0252 0.3650 0.038 Uiso 1 1 calc R
C13 C -0.0782(5) -0.0734(5) 0.2022(4) 0.0380(15) Uani 1 1 d .
H13A H -0.0282 -0.0996 0.2178 0.046 Uiso 1 1 calc R
H13B H -0.1284 -0.1115 0.1540 0.046 Uiso 1 1 calc R
C14 C -0.0268(4) 0.0606(4) 0.4326(3) 0.0279(13) Uani 1 1 d .
C15 C -0.0685(4) -0.0664(4) 0.3370(4) 0.0302(13) Uani 1 1 d .
H15 H -0.0397 -0.1130 0.3439 0.036 Uiso 1 1 calc R
C16 C -0.1495(4) -0.0791(4) 0.3686(4) 0.0293(13) Uani 1 1 d .
H16 H -0.1599 -0.1328 0.3883 0.035 Uiso 1 1 calc R
C17 C -0.2165(5) -0.0862(5) 0.2377(4) 0.0360(15) Uani 1 1 d .
C18 C -0.1599(4) 0.0268(4) 0.4729(4) 0.0298(13) Uani 1 1 d .
H18A H -0.1129 0.0739 0.5175 0.036 Uiso 1 1 calc R
H18B H -0.1871 -0.0246 0.4903 0.036 Uiso 1 1 calc R
C19 C -0.3325(5) -0.1175(4) 0.2983(4) 0.0358(15) Uani 1 1 d .
H19C H -0.3369 -0.1582 0.3310 0.043 Uiso 1 1 calc R
H19D H -0.3755 -0.1513 0.2466 0.043 Uiso 1 1 calc R
C20 C -0.2272(4) 0.1458(5) 0.4447(3) 0.0298(13) Uani 1 1 d .
C21 C -0.3377(4) -0.0011(4) 0.3968(4) 0.0322(14) Uani 1 1 d .
H21 H -0.3536 -0.0428 0.4272 0.039 Uiso 1 1 calc R
C22 C -0.3940(4) 0.0642(4) 0.3905(4) 0.0312(13) Uani 1 1 d .
H22 H -0.4346 0.0550 0.4194 0.037 Uiso 1 1 calc R
C23 C -0.4328(4) -0.0204(4) 0.2693(4) 0.0336(14) Uani 1 1 d .
C24 C -0.3323(5) 0.2337(5) 0.4440(4) 0.0383(15) Uani 1 1 d .
H24A H -0.3825 0.2195 0.4634 0.046 Uiso 1 1 calc R
H24B H -0.2729 0.2745 0.4852 0.046 Uiso 1 1 calc R
C25 C -0.5250(4) 0.0805(5) 0.2758(4) 0.0348(14) Uani 1 1 d .
H25A H -0.5688 0.0424 0.2256 0.042 Uiso 1 1 calc R
H25B H -0.5627 0.0806 0.3062 0.042 Uiso 1 1 calc R
C26 C -0.3047(5) 0.3618(5) 0.3863(4) 0.0351(15) Uani 1 1 d .
C27 C -0.4585(5) 0.2500(4) 0.3270(4) 0.0335(14) Uani 1 1 d .
H27 H -0.5059 0.2446 0.3499 0.040 Uiso 1 1 calc R
C28 C -0.4543(5) 0.3254(5) 0.2842(4) 0.0370(15) Uani 1 1 d .
H28 H -0.5041 0.3513 0.2825 0.044 Uiso 1 1 calc R
C29 C -0.4951(5) 0.1891(5) 0.2003(4) 0.0378(15) Uani 1 1 d .
C30 C -0.3197(5) 0.4742(4) 0.3096(4) 0.0363(15) Uani 1 1 d .
H30A H -0.3719 0.4974 0.2915 0.044 Uiso 1 1 calc R
H30B H -0.2695 0.5170 0.3557 0.044 Uiso 1 1 calc R
C31 C -0.4868(5) 0.3190(5) 0.1446(4) 0.0457(18) Uani 1 1 d .
H31A H -0.5329 0.2727 0.0991 0.055 Uiso 1 1 calc R
H31B H -0.5155 0.3635 0.1514 0.055 Uiso 1 1 calc R
C32 C -0.1829(5) 0.4876(4) 0.2718(4) 0.0385(16) Uani 1 1 d .
C33 C -0.3341(5) 0.4517(5) 0.1714(4) 0.0398(16) Uani 1 1 d .
H33 H -0.3666 0.4950 0.1593 0.048 Uiso 1 1 calc R
C34 C -0.2553(6) 0.4612(6) 0.1394(5) 0.0480(18) Uani 1 1 d .
H34 H -0.2518 0.5087 0.1121 0.058 Uiso 1 1 calc R
C35 C -0.3683(6) 0.3172(6) 0.0889(5) 0.055(2) Uani 1 1 d .
C36 C -0.0688(6) 0.5168(5) 0.2104(5) 0.0477(18) Uani 1 1 d .
H36A H -0.0682 0.5519 0.1731 0.057 Uiso 1 1 calc R
H36B H -0.0250 0.5562 0.2601 0.057 Uiso 1 1 calc R
C37 C -0.2372(7) 0.3542(8) 0.0423(5) 0.065(3) Uani 1 1 d .
H37A H -0.2836 0.3036 0.0003 0.078 Uiso 1 1 calc R
H37B H -0.2174 0.4045 0.0212 0.078 Uiso 1 1 calc R
C38 C 0.0291(6) 0.4217(5) 0.2515(5) 0.0442(17) Uani 1 1 d .
C39 C -0.0565(6) 0.3967(6) 0.1195(5) 0.051(2) Uani 1 1 d .
H39 H -0.0405 0.4366 0.0879 0.061 Uiso 1 1 calc R
C40 C 0.0063(6) 0.3371(6) 0.1343(5) 0.0473(18) Uani 1 1 d .
H40 H 0.0557 0.3528 0.1135 0.057 Uiso 1 1 calc R
C41 C -0.1551(6) 0.2455(6) 0.0652(5) 0.0501(19) Uani 1 1 d .
C42 C 0.1228(5) 0.3213(5) 0.2589(4) 0.0397(16) Uani 1 1 d .
H42A H 0.1565 0.3564 0.3112 0.048 Uiso 1 1 calc R
H42B H 0.1702 0.3279 0.2367 0.048 Uiso 1 1 calc R
C43 C -0.0352(6) 0.1732(6) 0.0762(4) 0.0473(18) Uani 1 1 d .
H43A H 0.0217 0.1951 0.0651 0.057 Uiso 1 1 calc R
H43B H -0.0878 0.1328 0.0300 0.057 Uiso 1 1 calc R
C44 C 0.2962(7) 0.5729(6) 0.3495(6) 0.057(2) Uani 1 1 d .
C45 C 0.2339(6) 0.6012(6) 0.2860(5) 0.0510(19) Uani 1 1 d .
C46 C 0.1959(6) 0.6664(5) 0.2989(5) 0.0469(18) Uani 1 1 d .
H46 H 0.2096 0.6944 0.3484 0.056 Uiso 1 1 calc R
C47 C 0.1376(6) 0.6900(5) 0.2385(4) 0.0449(17) Uani 1 1 d .
H47 H 0.1121 0.7339 0.2469 0.054 Uiso 1 1 calc R
C48 C 0.1177(6) 0.6474(6) 0.1653(5) 0.052(2) Uani 1 1 d .
C49 C 0.1551(6) 0.5826(6) 0.1517(5) 0.055(2) Uani 1 1 d .
H49 H 0.1418 0.5552 0.1022 0.065 Uiso 1 1 calc R
C50 C 0.2121(6) 0.5586(6) 0.2116(5) 0.055(2) Uani 1 1 d .
H50 H 0.2362 0.5138 0.2026 0.066 Uiso 1 1 calc R
C51 C 0.5799(6) 0.2790(6) 0.7842(5) 0.0510(19) Uani 1 1 d .
C52 C 0.6048(5) 0.2107(5) 0.7429(5) 0.0450(17) Uani 1 1 d .
C53 C 0.5617(5) 0.1862(5) 0.6653(5) 0.0488(19) Uani 1 1 d .
H53 H 0.5170 0.2111 0.6399 0.059 Uiso 1 1 calc R
C54 C 0.5830(6) 0.1259(6) 0.6242(5) 0.051(2) Uani 1 1 d .
H54 H 0.5546 0.1111 0.5714 0.062 Uiso 1 1 calc R
C55 C 0.6482(5) 0.0873(6) 0.6630(5) 0.0462(18) Uani 1 1 d .
C56 C 0.6938(6) 0.1119(6) 0.7415(5) 0.0473(18) Uani 1 1 d .
H56 H 0.7382 0.0867 0.7670 0.057 Uiso 1 1 calc R
C57 C 0.6725(5) 0.1746(5) 0.7815(5) 0.0460(17) Uani 1 1 d .
H57 H 0.7034 0.1925 0.8342 0.055 Uiso 1 1 calc R

loop_
_atom_site_aniso_label
_atom_site_aniso_U_11
_atom_site_aniso_U_22
_atom_site_aniso_U_33
_atom_site_aniso_U_23
_atom_site_aniso_U_13
_atom_site_aniso_U_12
Nd1 0.02604(19) 0.0275(2) 0.0314(2) 0.00594(14) 0.00504(14) 0.00972(14)
Nd2 0.0458(5) 0.0391(5) 0.0383(4) 0.0063(3) 0.0050(3) 0.0138(4)
S1 0.0774(16) 0.0869(18) 0.0341(10) 0.0074(11) 0.0057(10) 0.0447(14)
S2 0.0745(15) 0.0906(19) 0.0492(12) 0.0292(13) 0.0300(11) 0.0356(14)
S3 0.0384(9) 0.0647(13) 0.0513(11) 0.0145(10) 0.0241(9) 0.0136(9)
O1 0.030(2) 0.041(3) 0.037(2) 0.012(2) 0.0108(19) 0.012(2)
O2 0.030(2) 0.035(3) 0.034(2) 0.009(2) 0.0086(19) 0.0073(19)
O3 0.143(5) 0.107(5) 0.104(5) 0.008(4) 0.020(4) 0.068(4)
O4 0.119(6) 0.167(8) 0.062(4) 0.031(5) 0.016(4) 0.083(6)
O5 0.159(8) 0.176(9) 0.069(5) 0.062(6) 0.034(5) 0.033(6)
O6 0.031(2) 0.033(2) 0.034(2) 0.005(2) 0.0108(19) 0.0095(19)
O7 0.052(3) 0.063(4) 0.035(3) 0.008(3) 0.009(2) 0.016(3)
O8 0.027(2) 0.026(2) 0.027(2) 0.0065(18) 0.0040(17) 0.0103(18)
O9 0.034(3) 0.061(4) 0.038(3) 0.014(2) 0.004(2) 0.009(2)
O10 0.024(2) 0.034(2) 0.037(2) 0.005(2) 0.0073(18) 0.0106(19)
O11 0.035(2) 0.044(3) 0.039(3) 0.011(2) 0.009(2) 0.012(2)
O12 0.027(2) 0.035(3) 0.043(3) -0.002(2) 0.000(2) 0.013(2)
O13 0.055(3) 0.032(3) 0.045(3) 0.007(2) 0.011(2) 0.013(2)
O14 0.033(2) 0.036(3) 0.045(3) 0.001(2) 0.006(2) 0.005(2)
O15 0.061(4) 0.052(4) 0.069(4) -0.021(3) -0.012(3) 0.025(3)
O16 0.066(4) 0.052(3) 0.051(3) 0.028(3) 0.033(3) 0.027(3)
O17 0.057(4) 0.076(5) 0.050(3) 0.011(3) 0.016(3) 0.030(3)
O18 0.073(4) 0.043(3) 0.038(3) 0.006(2) 0.019(3) 0.032(3)
O19 0.035(2) 0.040(3) 0.041(3) 0.015(2) 0.003(2) 0.013(2)
O20 0.041(3) 0.030(2) 0.039(3) 0.006(2) 0.008(2) 0.005(2)
O21 0.040(2) 0.047(3) 0.044(3) 0.011(2) 0.008(2) 0.022(2)
O22 0.060(5) 0.104(6) 0.068(5) 0.016(5) 0.014(4) 0.026(5)
O23 0.103(4) 0.114(4) 0.097(4) 0.027(3) 0.024(3) 0.022(3)
O24 0.043(6) 0.090(8) 0.047(6) 0.003(6) 0.005(5) 0.033(6)
O25 0.046(7) 0.058(8) 0.132(14) -0.033(9) 0.032(8) -0.001(6)
O26 0.028(5) 0.063(8) 0.090(9) 0.048(7) -0.016(5) 0.005(5)
O27 0.041(6) 0.061(8) 0.061(7) 0.009(6) -0.006(5) 0.029(6)
O28 0.054(6) 0.050(6) 0.056(6) 0.016(5) 0.012(5) 0.010(5)
O29 0.071(8) 0.072(9) 0.058(7) 0.010(6) 0.025(6) 0.042(7)
O30 0.083(5) 0.065(4) 0.083(5) 0.012(4) 0.028(4) 0.041(4)
O31 0.104(6) 0.069(5) 0.054(4) 0.011(3) 0.016(4) 0.045(4)
O32 0.165(8) 0.169(9) 0.114(7) 0.015(6) 0.031(6) 0.080(7)
O33 0.124(7) 0.166(8) 0.140(7) 0.095(7) 0.050(6) 0.054(6)
O34 0.117(6) 0.176(8) 0.084(5) 0.054(5) 0.043(5) 0.080(6)
O35 0.057(4) 0.068(4) 0.068(4) 0.007(3) 0.016(3) 0.026(3)
O36 0.067(4) 0.070(4) 0.058(4) 0.009(3) 0.019(3) 0.033(3)
O37 0.057(4) 0.085(5) 0.060(4) 0.017(3) 0.035(3) 0.009(3)
O38 0.046(3) 0.082(5) 0.061(4) 0.017(3) 0.025(3) 0.034(3)
O39 0.040(3) 0.062(4) 0.066(4) 0.005(3) 0.018(3) 0.015(3)
O40 0.042(3) 0.040(3) 0.026(2) 0.004(2) -0.002(2) 0.028(2)
O41 0.063(4) 0.087(5) 0.061(4) 0.014(4) 0.015(3) 0.030(4)
O42 0.050(3) 0.062(4) 0.058(3) 0.015(3) 0.025(3) 0.021(3)
O43 0.106(6) 0.083(6) 0.086(6) 0.028(5) 0.012(5) 0.027(5)
O44 0.105(6) 0.178(9) 0.184(9) 0.007(7) 0.091(6) 0.029(6)
O45 0.104(6) 0.094(6) 0.103(6) -0.018(4) 0.013(4) 0.050(5)
O46 0.123(7) 0.141(8) 0.138(8) 0.011(6) 0.040(6) 0.024(6)
O47 0.107(9) 0.134(10) 0.106(9) -0.002(7) 0.075(8) 0.046(7)
O48 0.113(9) 0.095(9) 0.089(8) 0.015(7) 0.053(7) 0.018(7)
O49 0.099(7) 0.161(11) 0.155(10) 0.083(9) 0.058(7) 0.059(7)
O50 0.079(8) 0.113(10) 0.104(9) 0.017(7) 0.036(7) 0.025(7)
O51 0.078(5) 0.087(5) 0.072(4) 0.011(4) 0.023(4) 0.047(4)
O52 0.092(9) 0.063(8) 0.043(6) 0.009(5) 0.048(6) 0.034(7)
O53 0.087(5) 0.075(5) 0.132(8) 0.015(5) 0.030(5) 0.045(5)
O54 0.079(5) 0.100(6) 0.126(6) 0.046(5) 0.018(4) 0.023(4)
O55 0.130(9) 0.132(10) 0.162(11) 0.056(8) 0.070(8) 0.030(8)
O56 0.091(7) 0.135(9) 0.149(10) 0.036(8) 0.046(7) 0.040(6)
O57 0.133(8) 0.140(9) 0.111(7) 0.038(7) 0.076(7) 0.067(7)
N1 0.034(3) 0.035(3) 0.041(3) 0.016(3) 0.018(2) 0.013(2)
N2 0.031(3) 0.031(3) 0.036(3) 0.010(2) 0.014(2) 0.010(2)
N3 0.034(3) 0.039(3) 0.035(3) 0.007(2) 0.011(2) 0.012(3)
N4 0.048(3) 0.050(4) 0.038(3) 0.016(3) 0.017(3) 0.021(3)
N5 0.024(2) 0.027(3) 0.033(3) 0.006(2) 0.011(2) 0.008(2)
N6 0.024(2) 0.031(3) 0.030(3) 0.008(2) 0.008(2) 0.011(2)
N7 0.026(3) 0.032(3) 0.033(3) 0.007(2) 0.005(2) 0.009(2)
N8 0.029(3) 0.035(3) 0.033(3) 0.004(2) 0.009(2) 0.012(2)
N9 0.024(2) 0.030(3) 0.035(3) 0.012(2) 0.009(2) 0.011(2)
N10 0.021(2) 0.035(3) 0.037(3) 0.012(2) 0.010(2) 0.012(2)
N11 0.027(3) 0.037(3) 0.040(3) 0.018(3) 0.011(2) 0.013(2)
N12 0.027(3) 0.031(3) 0.042(3) 0.009(2) 0.010(2) 0.008(2)
N13 0.025(3) 0.029(3) 0.040(3) 0.006(2) 0.003(2) 0.010(2)
N14 0.028(3) 0.028(3) 0.040(3) 0.007(2) 0.007(2) 0.008(2)
N15 0.043(3) 0.028(3) 0.040(3) 0.011(2) 0.004(3) 0.011(3)
N16 0.030(3) 0.027(3) 0.040(3) 0.008(2) 0.007(2) 0.007(2)
N17 0.037(3) 0.039(3) 0.038(3) 0.007(3) 0.009(2) 0.015(3)
N18 0.042(3) 0.031(3) 0.045(3) 0.016(3) 0.017(3) 0.007(3)
N19 0.048(4) 0.067(5) 0.045(4) 0.004(3) 0.009(3) 0.028(4)
N20 0.050(4) 0.028(3) 0.039(3) 0.008(3) 0.007(3) 0.011(3)
N21 0.064(4) 0.048(4) 0.050(4) 0.023(3) 0.030(3) 0.027(3)
N22 0.046(3) 0.046(4) 0.047(3) 0.022(3) 0.024(3) 0.017(3)
N23 0.049(4) 0.049(4) 0.045(3) 0.022(3) 0.022(3) 0.022(3)
N24 0.063(4) 0.065(5) 0.046(4) 0.024(3) 0.023(3) 0.036(4)
N25 0.050(3) 0.064(4) 0.052(3) 0.026(3) 0.020(3) 0.027(3)
C1 0.035(3) 0.023(3) 0.031(3) 0.006(3) 0.006(3) 0.009(3)
C2 0.037(3) 0.026(3) 0.030(3) 0.006(3) 0.010(3) 0.012(3)
C3 0.040(4) 0.034(4) 0.033(3) 0.008(3) 0.009(3) 0.017(3)
C4 0.038(4) 0.037(4) 0.040(4) 0.006(3) 0.005(3) 0.015(3)
C5 0.059(5) 0.043(4) 0.029(3) 0.005(3) 0.005(3) 0.030(4)
C6 0.058(5) 0.039(4) 0.039(4) 0.008(3) 0.021(3) 0.017(4)
C7 0.038(4) 0.033(4) 0.040(4) 0.008(3) 0.013(3) 0.013(3)
C8 0.022(3) 0.033(3) 0.044(4) 0.012(3) 0.012(3) 0.009(3)
C9 0.037(3) 0.043(4) 0.038(3) 0.013(3) 0.020(3) 0.016(3)
C10 0.030(3) 0.038(4) 0.038(3) 0.007(3) 0.016(3) 0.015(3)
C11 0.045(4) 0.041(4) 0.038(4) 0.006(3) 0.018(3) 0.015(3)
C12 0.025(3) 0.031(3) 0.037(3) 0.007(3) 0.009(3) 0.012(3)
C13 0.040(4) 0.035(4) 0.036(3) 0.003(3) 0.014(3) 0.013(3)
C14 0.026(3) 0.028(3) 0.031(3) 0.010(3) 0.008(2) 0.015(3)
C15 0.025(3) 0.026(3) 0.035(3) 0.000(3) 0.008(3) 0.010(2)
C16 0.028(3) 0.022(3) 0.035(3) 0.008(2) 0.008(3) 0.010(2)
C17 0.035(3) 0.029(3) 0.035(4) 0.004(3) 0.007(3) 0.010(3)
C18 0.029(3) 0.033(3) 0.030(3) 0.013(3) 0.011(2) 0.014(3)
C19 0.028(3) 0.024(3) 0.046(4) 0.006(3) 0.010(3) 0.004(3)
C20 0.028(3) 0.037(4) 0.028(3) 0.012(3) 0.011(2) 0.016(3)
C21 0.027(3) 0.032(3) 0.042(4) 0.017(3) 0.015(3) 0.010(3)
C22 0.025(3) 0.035(3) 0.037(3) 0.016(3) 0.013(3) 0.012(3)
C23 0.020(3) 0.032(3) 0.046(4) 0.013(3) 0.013(3) 0.005(3)
C24 0.034(3) 0.043(4) 0.037(4) 0.007(3) 0.012(3) 0.018(3)
C25 0.020(3) 0.034(4) 0.044(4) 0.010(3) 0.007(3) 0.009(3)
C26 0.028(3) 0.032(3) 0.042(4) -0.001(3) 0.009(3) 0.016(3)
C27 0.026(3) 0.031(3) 0.041(4) 0.008(3) 0.008(3) 0.012(3)
C28 0.024(3) 0.031(3) 0.047(4) 0.009(3) 0.003(3) 0.009(3)
C29 0.027(3) 0.030(4) 0.046(4) 0.010(3) 0.005(3) 0.007(3)
C30 0.031(3) 0.024(3) 0.047(4) 0.003(3) 0.011(3) 0.009(3)
C31 0.042(4) 0.034(4) 0.043(4) 0.012(3) -0.004(3) 0.013(3)
C32 0.034(3) 0.021(3) 0.054(4) 0.006(3) 0.014(3) 0.006(3)
C33 0.048(4) 0.029(3) 0.042(4) 0.016(3) 0.012(3) 0.018(3)
C34 0.051(4) 0.047(4) 0.053(4) 0.027(4) 0.020(4) 0.024(4)
C35 0.060(5) 0.052(5) 0.040(4) 0.001(4) -0.001(4) 0.035(4)
C36 0.052(4) 0.037(4) 0.068(5) 0.030(4) 0.032(4) 0.019(3)
C37 0.075(6) 0.088(7) 0.041(4) 0.019(5) 0.015(4) 0.050(6)
C38 0.052(4) 0.044(4) 0.052(5) 0.029(4) 0.031(4) 0.020(4)
C39 0.064(5) 0.053(5) 0.058(5) 0.035(4) 0.037(4) 0.029(4)
C40 0.057(5) 0.053(5) 0.054(4) 0.032(4) 0.035(4) 0.026(4)
C41 0.057(5) 0.061(5) 0.040(4) 0.020(4) 0.022(4) 0.024(4)
C42 0.034(3) 0.036(4) 0.054(4) 0.020(3) 0.022(3) 0.011(3)
C43 0.056(5) 0.055(5) 0.041(4) 0.020(4) 0.025(4) 0.026(4)
C44 0.054(5) 0.046(5) 0.070(6) 0.014(4) 0.027(4) 0.015(4)
C45 0.054(5) 0.040(4) 0.060(5) 0.014(4) 0.030(4) 0.009(4)
C46 0.055(4) 0.040(4) 0.047(4) 0.012(3) 0.028(4) 0.009(4)
C47 0.045(4) 0.044(4) 0.046(4) 0.012(3) 0.023(3) 0.010(3)
C48 0.050(4) 0.054(5) 0.050(4) 0.014(4) 0.025(4) 0.007(4)
C49 0.059(5) 0.050(5) 0.057(5) 0.008(4) 0.038(4) 0.007(4)
C50 0.056(5) 0.048(5) 0.066(5) 0.012(4) 0.036(4) 0.013(4)
C51 0.034(4) 0.055(5) 0.059(5) 0.013(4) 0.018(4) 0.011(4)
C52 0.034(4) 0.044(4) 0.054(4) 0.015(4) 0.019(3) 0.006(3)
C53 0.032(4) 0.043(4) 0.066(5) 0.015(4) 0.019(4) 0.007(3)
C54 0.040(4) 0.063(5) 0.045(4) 0.013(4) 0.016(3) 0.010(4)
C55 0.036(4) 0.050(5) 0.051(4) 0.017(4) 0.022(3) 0.006(3)
C56 0.039(4) 0.051(5) 0.057(5) 0.021(4) 0.024(4) 0.013(3)
C57 0.039(4) 0.044(4) 0.051(4) 0.015(4) 0.019(3) 0.008(3)

loop_
_atom_type_symbol
_atom_type_description
_atom_type_scat_dispersion_real
_atom_type_scat_dispersion_imag
_atom_type_scat_source
C C 0.0033 0.0016 'International Tables Vol C Tables 4.2.6.8 and 6.1.1.4'
H H 0.0000 0.0000 'International Tables Vol C Tables 4.2.6.8 and 6.1.1.4'
N N 0.0061 0.0033 'International Tables Vol C Tables 4.2.6.8 and 6.1.1.4'
O O 0.0106 0.0060 'International Tables Vol C Tables 4.2.6.8 and 6.1.1.4'
S S 0.1246 0.1234 'International Tables Vol C Tables 4.2.6.8 and 6.1.1.4'
Nd Nd -0.1943 3.0179 'International Tables Vol C Tables 4.2.6.8 and 6.1.1.4'

loop_
_geom_angle_atom_site_label_1
_geom_angle_atom_site_label_2
_geom_angle_atom_site_label_3
_geom_angle
O8 Nd1 O19 139.63(15)
O8 Nd1 O1 72.35(15)
O19 Nd1 O1 134.89(17)
O8 Nd1 O21 70.83(15)
O19 Nd1 O21 68.98(17)
O1 Nd1 O21 130.12(17)
O8 Nd1 O10 80.40(15)
O19 Nd1 O10 84.87(16)
O1 Nd1 O10 68.25(15)
O21 Nd1 O10 73.42(16)
O8 Nd1 O18 139.42(17)
O19 Nd1 O18 68.39(18)
O1 Nd1 O18 69.46(17)
O21 Nd1 O18 127.27(17)
O10 Nd1 O18 73.28(18)
O8 Nd1 O6 76.43(15)
O19 Nd1 O6 93.81(16)
O1 Nd1 O6 129.67(15)
O21 Nd1 O6 70.96(16)
O10 Nd1 O6 142.21(15)
O18 Nd1 O6 140.67(18)
O8 Nd1 O20 131.88(15)
O19 Nd1 O20 75.84(16)
O1 Nd1 O20 106.45(16)
O21 Nd1 O20 123.11(17)
O10 Nd1 O20 145.65(16)
O18 Nd1 O20 73.25(19)
O6 Nd1 O20 68.36(16)
O8 Nd1 O2 73.00(14)
O19 Nd1 O2 145.31(16)
O1 Nd1 O2 51.66(15)
O21 Nd1 O2 138.79(15)
O10 Nd1 O2 118.94(15)
O18 Nd1 O2 93.29(17)
O6 Nd1 O2 82.03(15)
O20 Nd1 O2 70.61(16)
O13 Nd2 O27 125.7(3)
O13 Nd2 O24 74.3(4)
O27 Nd2 O24 69.0(5)
O13 Nd2 O26 85.2(4)
O27 Nd2 O26 114.6(4)
O24 Nd2 O26 155.1(5)
O13 Nd2 O25 66.5(4)
O27 Nd2 O25 124.3(5)
O24 Nd2 O25 63.7(6)
O26 Nd2 O25 120.8(5)
O13 Nd2 O28 98.8(3)
O27 Nd2 O28 135.4(4)
O24 Nd2 O28 130.6(5)
O26 Nd2 O28 65.7(4)
O25 Nd2 O28 68.8(5)
O13 Nd2 O29 142.4(3)
O27 Nd2 O29 69.2(4)
O24 Nd2 O29 136.8(5)
O26 Nd2 O29 58.6(5)
O25 Nd2 O29 138.7(5)
O28 Nd2 O29 76.2(4)
O13 Nd2 O15 78.0(2)
O27 Nd2 O15 62.1(3)
O24 Nd2 O15 87.6(4)
O26 Nd2 O15 74.2(3)
O25 Nd2 O15 138.8(3)
O28 Nd2 O15 139.8(3)
O29 Nd2 O15 82.5(4)
O5 S1 O3 112.6(8)
O5 S1 O4 107.0(8)
O3 S1 O4 116.6(7)
O5 S1 C5 108.7(5)
O3 S1 C5 104.5(5)
O4 S1 C5 107.1(5)
O34 S2 O32 119.4(8)
O34 S2 O33 106.7(8)
O32 S2 O33 107.3(9)
O34 S2 C48 108.0(5)
O32 S2 C48 109.2(7)
O33 S2 C48 105.2(5)
O38 S3 O37 114.7(4)
O38 S3 O39 111.9(4)
O37 S3 O39 111.5(4)
O38 S3 C55 106.5(4)
O37 S3 C55 105.1(4)
O39 S3 C55 106.3(3)
C1 O1 Nd1 96.1(4)
C1 O2 Nd1 91.6(4)
C8 O6 Nd1 139.1(4)
C14 O8 Nd1 128.9(4)
C20 O10 Nd1 140.7(4)
C29 O13 Nd2 159.7(5)
C35 O15 Nd2 152.9(7)
Nd1 O19 H19A 136.5
Nd1 O19 H19B 125.4
H19A O19 H19B 94.3
Nd1 O20 H20A 135.8
Nd1 O20 H20B 115.8
H20A O20 H20B 97.9
N25 O21 Nd1 139.2(5)
C44 O31 H31 119.4
C51 O36 H36 106.7
S3 O37 H37 98.6
C8 N1 C9 111.8(6)
C8 N1 C42 120.6(6)
C9 N1 C42 122.4(6)
C8 N2 C12 124.0(6)
C8 N2 C10 112.5(6)
C12 N2 C10 123.1(6)
C11 N3 C13 123.9(6)
C11 N3 C10 111.6(6)
C13 N3 C10 123.5(6)
C11 N4 C9 114.2(6)
C11 N4 C43 122.5(7)
C9 N4 C43 123.3(7)
C14 N5 C12 122.0(5)
C14 N5 C15 111.9(5)
C12 N5 C15 126.1(5)
C14 N6 C18 121.0(5)
C14 N6 C16 113.1(5)
C18 N6 C16 125.4(5)
C17 N7 C19 120.6(5)
C17 N7 C16 112.0(5)
C19 N7 C16 124.7(6)
C17 N8 C15 113.4(5)
C17 N8 C13 121.9(6)
C15 N8 C13 124.4(5)
C20 N9 C21 112.3(5)
C20 N9 C18 122.3(5)
C21 N9 C18 122.1(5)
C20 N10 C24 122.1(6)
C20 N10 C22 112.1(5)
C24 N10 C22 123.2(5)
C23 N11 C22 113.2(5)
C23 N11 C25 123.1(6)
C22 N11 C25 123.6(6)
C23 N12 C21 112.2(6)
C23 N12 C19 124.7(6)
C21 N12 C19 123.0(6)
C26 N13 C24 123.3(6)
C26 N13 C27 111.9(5)
C24 N13 C27 122.9(6)
C26 N14 C30 124.7(6)
C26 N14 C28 112.1(6)
C30 N14 C28 123.2(6)
C29 N15 C31 121.8(6)
C29 N15 C28 111.9(6)
C31 N15 C28 123.9(6)
C29 N16 C25 121.9(6)
C29 N16 C27 112.0(6)
C25 N16 C27 123.9(6)
C32 N17 C30 122.8(6)
C32 N17 C33 111.0(6)
C30 N17 C33 125.7(6)
C32 N18 C36 122.1(6)
C32 N18 C34 112.6(6)
C36 N18 C34 124.5(6)
C35 N19 C34 112.2(7)
C35 N19 C37 122.2(8)
C34 N19 C37 125.5(8)
C35 N20 C31 123.7(7)
C35 N20 C33 111.9(7)
C31 N20 C33 124.3(6)
C38 N21 C36 123.5(7)
C38 N21 C39 113.3(7)
C36 N21 C39 123.1(7)
C38 N22 C42 123.3(7)
C38 N22 C40 113.1(6)
C42 N22 C40 122.7(6)
C41 N23 C40 112.5(7)
C41 N23 C43 120.9(7)
C40 N23 C43 124.0(7)
C41 N24 C37 120.7(8)
C41 N24 C39 111.9(7)
C37 N24 C39 124.1(8)
O22 N25 O21 117.2(7)
O22 N25 O23 113.6(8)
O21 N25 O23 116.4(7)
O1 C1 O2 120.7(6)
O1 C1 C2 118.4(6)
O2 C1 C2 120.8(6)
C3 C2 C7 119.3(6)
C3 C2 C1 122.0(6)
C7 C2 C1 118.7(6)
C4 C3 C2 119.9(7)
C4 C3 H3 120.1
C2 C3 H3 120.1
C3 C4 C5 119.7(7)
C3 C4 H4 120.2
C5 C4 H4 120.2
C6 C5 C4 121.6(7)
C6 C5 S1 117.2(6)
C4 C5 S1 121.1(6)
C5 C6 C7 118.5(7)
C5 C6 H6 120.7
C7 C6 H6 120.7
C6 C7 C2 121.0(7)
C6 C7 H7 119.5
C2 C7 H7 119.5
O6 C8 N2 125.8(6)
O6 C8 N1 125.4(6)
N2 C8 N1 108.7(6)
N4 C9 N1 114.5(6)
N4 C9 C10 102.0(6)
N1 C9 C10 103.6(5)
N4 C9 H9 112.0
N1 C9 H9 112.0
C10 C9 H9 112.0
N2 C10 N3 113.0(5)
N2 C10 C9 103.0(5)
N3 C10 C9 103.7(5)
N2 C10 H10 112.2
N3 C10 H10 112.2
C9 C10 H10 112.2
O7 C11 N4 126.2(7)
O7 C11 N3 125.7(7)
N4 C11 N3 108.0(6)
N2 C12 N5 113.7(5)
N2 C12 H12A 108.8
N5 C12 H12A 108.8
N2 C12 H12B 108.8
N5 C12 H12B 108.8
H12A C12 H12B 107.7
N3 C13 N8 113.4(6)
N3 C13 H13A 108.9
N8 C13 H13A 108.9
N3 C13 H13B 108.9
N8 C13 H13B 108.9
H13A C13 H13B 107.7
O8 C14 N6 125.7(6)
O8 C14 N5 125.0(6)
N6 C14 N5 109.2(5)
N8 C15 N5 115.1(6)
N8 C15 C16 103.2(5)
N5 C15 C16 103.0(5)
N8 C15 H15 111.6
N5 C15 H15 111.6
C16 C15 H15 111.6
N7 C16 N6 114.8(5)
N7 C16 C15 103.4(5)
N6 C16 C15 102.7(5)
N7 C16 H16 111.8
N6 C16 H16 111.8
C15 C16 H16 111.8
O9 C17 N8 126.0(7)
O9 C17 N7 126.1(6)
N8 C17 N7 107.8(6)
N6 C18 N9 113.8(5)
N6 C18 H18A 108.8
N9 C18 H18A 108.8
N6 C18 H18B 108.8
N9 C18 H18B 108.8
H18A C18 H18B 107.7
N7 C19 N12 114.7(5)
N7 C19 H19C 108.6
N12 C19 H19C 108.6
N7 C19 H19D 108.6
N12 C19 H19D 108.6
H19C C19 H19D 107.6
O10 C20 N10 125.3(6)
O10 C20 N9 125.8(6)
N10 C20 N9 108.8(5)
N12 C21 N9 113.2(5)
N12 C21 C22 104.0(5)
N9 C21 C22 103.6(5)
N12 C21 H21 111.8
N9 C21 H21 111.8
C22 C21 H21 111.8
N11 C22 N10 114.5(5)
N11 C22 C21 102.5(5)
N10 C22 C21 103.1(5)
N11 C22 H22 112.0
N10 C22 H22 112.0
C21 C22 H22 112.0
O11 C23 N12 126.7(7)
O11 C23 N11 125.3(6)
N12 C23 N11 107.9(6)
N13 C24 N10 114.1(6)
N13 C24 H24A 108.7
N10 C24 H24A 108.7
N13 C24 H24B 108.7
N10 C24 H24B 108.7
H24A C24 H24B 107.6
N16 C25 N11 113.5(5)
N16 C25 H25A 108.9
N11 C25 H25A 108.9
N16 C25 H25B 108.9
N11 C25 H25B 108.9
H25A C25 H25B 107.7
O12 C26 N13 125.1(7)
O12 C26 N14 125.8(7)
N13 C26 N14 109.1(5)
N16 C27 N13 114.1(5)
N16 C27 C28 103.8(5)
N13 C27 C28 103.3(5)
N16 C27 H27 111.7
N13 C27 H27 111.7
C28 C27 H27 111.7
N15 C28 N14 114.4(6)
N15 C28 C27 103.0(5)
N14 C28 C27 103.2(5)
N15 C28 H28 111.9
N14 C28 H28 111.9
C27 C28 H28 111.9
O13 C29 N16 125.0(7)
O13 C29 N15 126.2(7)
N16 C29 N15 108.8(6)
N17 C30 N14 114.2(6)
N17 C30 H30A 108.7
N14 C30 H30A 108.7
N17 C30 H30B 108.7
N14 C30 H30B 108.7
H30A C30 H30B 107.6
N20 C31 N15 113.2(6)
N20 C31 H31A 108.9
N15 C31 H31A 108.9
N20 C31 H31B 108.9
N15 C31 H31B 108.9
H31A C31 H31B 107.8
O14 C32 N18 126.3(7)
O14 C32 N17 124.0(7)
N18 C32 N17 109.7(6)
N20 C33 N17 114.4(6)
N20 C33 C34 102.7(6)
N17 C33 C34 103.9(6)
N20 C33 H33 111.7
N17 C33 H33 111.7
C34 C33 H33 111.7
N19 C34 N18 115.4(7)
N19 C34 C33 104.6(7)
N18 C34 C33 102.8(6)
N19 C34 H34 111.2
N18 C34 H34 111.2
C33 C34 H34 111.2
O15 C35 N20 124.8(10)
O15 C35 N19 126.7(9)
N20 C35 N19 108.5(7)
N21 C36 N18 114.0(6)
N21 C36 H36A 108.8
N18 C36 H36A 108.8
N21 C36 H36B 108.8
N18 C36 H36B 108.8
H36A C36 H36B 107.6
N24 C37 N19 113.4(7)
N24 C37 H37A 108.9
N19 C37 H37A 108.9
N24 C37 H37B 108.9
N19 C37 H37B 108.9
H37A C37 H37B 107.7
O16 C38 N22 126.7(7)
O16 C38 N21 125.4(7)
N22 C38 N21 107.8(7)
N24 C39 N21 114.9(7)
N24 C39 C40 103.1(7)
N21 C39 C40 102.8(7)
N24 C39 H39 111.8
N21 C39 H39 111.8
C40 C39 H39 111.8
N23 C40 N22 114.7(6)
N23 C40 C39 104.3(7)
N22 C40 C39 102.6(6)
N23 C40 H40 111.6
N22 C40 H40 111.6
C39 C40 H40 111.6
O17 C41 N23 126.7(9)
O17 C41 N24 125.5(8)
N23 C41 N24 107.8(8)
N22 C42 N1 113.4(6)
N22 C42 H42A 108.9
N1 C42 H42A 108.9
N22 C42 H42B 108.9
N1 C42 H42B 108.9
H42A C42 H42B 107.7
N23 C43 N4 113.6(6)
N23 C43 H43A 108.8
N4 C43 H43A 108.8
N23 C43 H43B 108.8
N4 C43 H43B 108.8
H43A C43 H43B 107.7
O30 C44 O31 124.6(10)
O30 C44 C45 122.8(9)
O31 C44 C45 112.6(8)
C46 C45 C50 119.7(9)
C46 C45 C44 122.1(8)
C50 C45 C44 118.3(8)
C47 C46 C45 120.3(8)
C47 C46 H46 119.9
C45 C46 H46 119.9
C46 C47 C48 119.0(8)
C46 C47 H47 120.5
C48 C47 H47 120.5
C49 C48 C47 121.2(9)
C49 C48 S2 119.7(7)
C47 C48 S2 119.1(7)
C50 C49 C48 119.7(8)
C50 C49 H49 120.1
C48 C49 H49 120.1
C49 C50 C45 120.1(9)
C49 C50 H50 120.0
C45 C50 H50 120.0
O35 C51 O36 122.8(8)
O35 C51 C52 123.3(8)
O36 C51 C52 113.9(7)
C53 C52 C57 119.8(8)
C53 C52 C51 118.6(8)
C57 C52 C51 121.6(7)
C52 C53 C54 121.5(8)
C52 C53 H53 119.3
C54 C53 H53 119.3
C53 C54 C55 118.7(8)
C53 C54 H54 120.6
C55 C54 H54 120.6
C56 C55 C54 120.8(8)
C56 C55 S3 120.5(7)
C54 C55 S3 118.7(6)
C57 C56 C55 119.1(8)
C57 C56 H56 120.4
C55 C56 H56 120.4
C56 C57 C52 120.0(8)
C56 C57 H57 120.0
C52 C57 H57 120.0

loop_
_geom_bond_atom_site_label_1
_geom_bond_atom_site_label_2
_geom_bond_distance
_geom_bond_site_symmetry_2
Nd1 O8 2.451(4) .
Nd1 O19 2.459(5) .
Nd1 O1 2.479(5) .
Nd1 O21 2.496(5) .
Nd1 O10 2.514(4) .
Nd1 O18 2.515(5) .
Nd1 O6 2.517(5) .
Nd1 O20 2.523(5) .
Nd1 O2 2.571(4) .
Nd2 O13 2.305(6) .
Nd2 O27 2.361(14) .
Nd2 O24 2.446(5) .
Nd2 O26 2.491(10) .
Nd2 O25 2.524(16) .
Nd2 O28 2.530(13) .
Nd2 O29 2.575(12) .
Nd2 O15 2.698(7) .
Nd2 O26 2.802(14) 2_455
S1 O5 1.347(11) .
S1 O3 1.383(10) .
S1 O4 1.401(10) .
S1 C5 1.784(7) .
S2 O34 1.380(10) .
S2 O32 1.391(13) .
S2 O33 1.469(12) .
S2 C48 1.763(9) .
S3 O38 1.458(7) .
S3 O37 1.459(7) .
S3 O39 1.460(6) .
S3 C55 1.781(9) .
O1 C1 1.264(8) .
O2 C1 1.270(8) .
O6 C8 1.234(8) .
O7 C11 1.226(9) .
O8 C14 1.228(8) .
O9 C17 1.206(8) .
O10 C20 1.232(8) .
O11 C23 1.215(8) .
O12 C26 1.237(8) .
O13 C29 1.211(9) .
O14 C32 1.234(9) .
O15 C35 1.231(10) .
O16 C38 1.230(10) .
O17 C41 1.218(11) .
O19 H19A 0.8114 .
O19 H19B 0.9378 .
O20 H20A 0.8558 .
O20 H20B 0.8349 .
O21 N25 1.252(6) .
O22 N25 1.244(8) .
O23 N25 1.260(7) .
O30 C44 1.213(11) .
O31 C44 1.322(11) .
O31 H31 0.8778 .
O35 C51 1.191(11) .
O36 C51 1.321(11) .
O36 H36 0.8986 .
O37 H37 0.9407 .
N1 C8 1.376(9) .
N1 C9 1.449(9) .
N1 C42 1.459(9) .
N2 C8 1.362(9) .
N2 C12 1.436(9) .
N2 C10 1.452(8) .
N3 C11 1.374(10) .
N3 C13 1.443(9) .
N3 C10 1.456(9) .
N4 C11 1.351(10) .
N4 C9 1.442(9) .
N4 C43 1.451(10) .
N5 C14 1.369(8) .
N5 C12 1.448(8) .
N5 C15 1.462(8) .
N6 C14 1.350(8) .
N6 C18 1.433(8) .
N6 C16 1.452(8) .
N7 C17 1.393(9) .
N7 C19 1.441(8) .
N7 C16 1.449(8) .
N8 C17 1.372(9) .
N8 C15 1.438(8) .
N8 C13 1.444(9) .
N9 C20 1.365(8) .
N9 C21 1.444(8) .
N9 C18 1.452(8) .
N10 C20 1.360(8) .
N10 C24 1.450(9) .
N10 C22 1.456(8) .
N11 C23 1.368(9) .
N11 C22 1.437(8) .
N11 C25 1.458(8) .
N12 C23 1.362(9) .
N12 C21 1.440(9) .
N12 C19 1.459(9) .
N13 C26 1.361(9) .
N13 C24 1.434(9) .
N13 C27 1.457(8) .
N14 C26 1.361(9) .
N14 C30 1.444(9) .
N14 C28 1.457(8) .
N15 C29 1.368(9) .
N15 C31 1.442(9) .
N15 C28 1.453(10) .
N16 C29 1.367(10) .
N16 C25 1.441(9) .
N16 C27 1.444(9) .
N17 C32 1.374(9) .
N17 C30 1.434(9) .
N17 C33 1.465(9) .
N18 C32 1.345(10) .
N18 C36 1.451(10) .
N18 C34 1.467(10) .
N19 C35 1.378(13) .
N19 C34 1.407(11) .
N19 C37 1.452(12) .
N20 C35 1.358(11) .
N20 C31 1.432(11) .
N20 C33 1.451(9) .
N21 C38 1.366(10) .
N21 C36 1.445(10) .
N21 C39 1.455(11) .
N22 C38 1.347(10) .
N22 C42 1.449(9) .
N22 C40 1.473(10) .
N23 C41 1.369(11) .
N23 C40 1.426(11) .
N23 C43 1.444(10) .
N24 C41 1.387(12) .
N24 C37 1.431(11) .
N24 C39 1.441(12) .
C1 C2 1.490(9) .
C2 C3 1.395(9) .
C2 C7 1.403(10) .
C3 C4 1.379(10) .
C3 H3 0.9300 .
C4 C5 1.391(12) .
C4 H4 0.9300 .
C5 C6 1.380(11) .
C6 C7 1.382(10) .
C6 H6 0.9300 .
C7 H7 0.9300 .
C9 C10 1.554(10) .
C9 H9 0.9800 .
C10 H10 0.9800 .
C12 H12A 0.9700 .
C12 H12B 0.9700 .
C13 H13A 0.9700 .
C13 H13B 0.9700 .
C15 C16 1.570(9) .
C15 H15 0.9800 .
C16 H16 0.9800 .
C18 H18A 0.9700 .
C18 H18B 0.9700 .
C19 H19C 0.9700 .
C19 H19D 0.9700 .
C21 C22 1.546(9) .
C21 H21 0.9800 .
C22 H22 0.9800 .
C24 H24A 0.9700 .
C24 H24B 0.9700 .
C25 H25A 0.9700 .
C25 H25B 0.9700 .
C27 C28 1.547(10) .
C27 H27 0.9800 .
C28 H28 0.9800 .
C30 H30A 0.9700 .
C30 H30B 0.9700 .
C31 H31A 0.9700 .
C31 H31B 0.9700 .
C33 C34 1.546(11) .
C33 H33 0.9800 .
C34 H34 0.9800 .
C36 H36A 0.9700 .
C36 H36B 0.9700 .
C37 H37A 0.9700 .
C37 H37B 0.9700 .
C39 C40 1.545(11) .
C39 H39 0.9800 .
C40 H40 0.9800 .
C42 H42A 0.9700 .
C42 H42B 0.9700 .
C43 H43A 0.9700 .
C43 H43B 0.9700 .
C44 C45 1.493(13) .
C45 C46 1.386(12) .
C45 C50 1.395(12) .
C46 C47 1.382(12) .
C46 H46 0.9300 .
C47 C48 1.384(11) .
C47 H47 0.9300 .
C48 C49 1.376(13) .
C49 C50 1.371(14) .
C49 H49 0.9300 .
C50 H50 0.9300 .
C51 C52 1.501(12) .
C52 C53 1.367(12) .
C52 C57 1.390(11) .
C53 C54 1.368(12) .
C53 H53 0.9300 .
C54 C55 1.394(12) .
C54 H54 0.9300 .
C55 C56 1.384(12) .
C56 C57 1.384(12) .
C56 H56 0.9300 .
C57 H57 0.9300 .

loop_
_geom_hbond_atom_site_label_D
_geom_hbond_atom_site_label_H
_geom_hbond_atom_site_label_A
_geom_hbond_distance_DH
_geom_hbond_distance_HA
_geom_hbond_distance_DA
_geom_hbond_angle_DHA
_geom_hbond_site_symmetry_A
O19 H19A O14 0.81 2.15 2.884(8) 150.7 .
O19 H19B O23 0.94 2.25 2.926(12) 128.8 .
O20 H20A O12 0.86 1.97 2.821(7) 175.8 2_566
O20 H20B O16 0.83 1.93 2.750(7) 167.5 .
O31 H31 O51 0.88 1.72 2.595(10) 170.9 .
O36 H36 O45 0.90 1.74 2.606(11) 162.2 .
O37 H37 O42 0.94 1.95 2.774(9) 145.3 .
